data_7712122
loop_
_publ_author_name
'Dong, Pan-Pan'
'Liu, Yuan-Yuan'
'Peng, Qiu-Chen'
'Li, Hai-Yang'
'Li, Kai'
'Zang, Shuang-Quan'
'Tang, Ben Zhong'

_publ_section_title
;
 Luminescent MOFs constructed by using butterfly-like AIE ligands.
;
_journal_issue 7
_journal_name_full 'Dalton transactions (Cambridge, England : 2003)'
_journal_page_first 1913
_journal_page_last 1918
_journal_paper_doi 10.1039/d2dt03382h
_journal_volume 52
_journal_year 2023
_chemical_formula_moiety 'C56 H32 Cu2 I2 N8 O8, C2 H4 Cl4, C4 H6 N2'
_chemical_formula_sum 'C62 H42 Cl4 Cu2 I2 N10 O8'
_chemical_formula_weight 1577.73
_space_group_crystal_system monoclinic
_space_group_IT_number 12
_space_group_name_Hall '-C 2y'
_space_group_name_H-M_alt 'C 1 2/m 1'
_atom_sites_solution_hydrogens mixed
_audit_creation_date 2022-12-16
_audit_creation_method
;
Olex2 1.2
(compiled 2018.05.29 svn.r3508 for OlexSys, GUI svn.r5506)
;
_audit_update_record
;
2023-01-09 deposited with the CCDC.	2023-01-13 downloaded from the CCDC.
;
_cell_angle_alpha 90
_cell_angle_beta 90.5060(10)
_cell_angle_gamma 90
_cell_formula_units_Z 2
_cell_length_a 27.2643(2)
_cell_length_b 9.67980(10)
_cell_length_c 11.31850(10)
_cell_measurement_reflns_used 6481
_cell_measurement_temperature 200
_cell_measurement_theta_max 73.3490
_cell_measurement_theta_min 3.2410
_cell_volume 2986.98(5)
_computing_cell_refinement 'CrysAlisPro 1.171.39.27b (Rigaku OD, 2015)'
_computing_data_collection 'CrysAlisPro 1.171.39.27b (Rigaku OD, 2015)'
_computing_data_reduction 'CrysAlisPro 1.171.39.27b (Rigaku OD, 2015)'
_computing_molecular_graphics 'Olex2 (Dolomanov et al., 2009)'
_computing_publication_material 'Olex2 (Dolomanov et al., 2009)'
_computing_structure_refinement 'ShelXL (Sheldrick, 2015)'
_computing_structure_solution 'SHELXT 2014/5 (Sheldrick, 2014)'
_diffrn_ambient_environment N~2~
_diffrn_ambient_temperature 200
_diffrn_detector 'CCD plate'
_diffrn_measured_fraction_theta_full 0.999
_diffrn_measured_fraction_theta_max 0.977
_diffrn_measurement_details
;
List of Runs (angles in degrees, time in seconds):

  # Type    Start    End  Width  t~exp~   \w     \q     \k     \f   Frames
#--------------------------------------------------------------------------
  1  \w     54.00  80.00   0.50    0.50    --    0.00  57.00 -90.00   52
  2  \w    -29.00  88.00   0.50    0.50    --    0.00  57.00  60.00  234
  3  \w    -23.00  34.00   0.50    0.50    --    0.00  57.00-180.00  114
  4  \w     20.00  73.00   0.50    0.50    --   98.80 -15.00 150.00  106
  5  \w     72.00 160.00   0.50    0.50    --   98.80  61.00-120.00  176
  6  \w     79.00 156.00   0.50    0.50    --   98.80 -15.00 150.00  154
  7  \w     85.00 154.00   0.50    0.50    --   98.80  45.00   0.00  138
  8  \w     31.00 133.00   0.50    0.50    --   98.80 -82.00  90.00  204
  9  \w     59.00 132.00   0.50    0.50    --   98.80 -77.00 -90.00  146
 10  \w     10.00 121.00   0.50    0.50    --   98.80 -61.00  90.00  222
;
_diffrn_measurement_device 'four-circle diffractometer'
_diffrn_measurement_device_type 'XtaLAB AFC12 (RINC): Kappa single'
_diffrn_measurement_method '\w scans'
_diffrn_orient_matrix_type 'CrysAlisPro convention (1999,Acta A55,543-557)'
_diffrn_orient_matrix_UB_11 0.0194750000
_diffrn_orient_matrix_UB_12 0.1386133000
_diffrn_orient_matrix_UB_13 -0.0471795000
_diffrn_orient_matrix_UB_21 0.0080069000
_diffrn_orient_matrix_UB_22 -0.0661970000
_diffrn_orient_matrix_UB_23 -0.1220824000
_diffrn_orient_matrix_UB_31 -0.0524479000
_diffrn_orient_matrix_UB_32 0.0414123000
_diffrn_orient_matrix_UB_33 -0.0374775000
_diffrn_radiation_monochromator graphite
_diffrn_radiation_probe x-ray
_diffrn_radiation_type CuK\a
_diffrn_radiation_wavelength 1.54184
_diffrn_reflns_av_R_equivalents 0.0343
_diffrn_reflns_av_unetI/netI 0.0329
_diffrn_reflns_Laue_measured_fraction_full 0.999
_diffrn_reflns_Laue_measured_fraction_max 0.977
_diffrn_reflns_limit_h_max 32
_diffrn_reflns_limit_h_min -33
_diffrn_reflns_limit_k_max 11
_diffrn_reflns_limit_k_min -11
_diffrn_reflns_limit_l_max 13
_diffrn_reflns_limit_l_min -14
_diffrn_reflns_number 7750
_diffrn_reflns_point_group_measured_fraction_full 0.999
_diffrn_reflns_point_group_measured_fraction_max 0.977
_diffrn_reflns_theta_full 67.684
_diffrn_reflns_theta_max 73.495
_diffrn_reflns_theta_min 3.242
_diffrn_source 'fine-focus sealed X-ray tube'
_diffrn_source_type 'Enhance (Cu) X-ray Source'
_exptl_absorpt_coefficient_mu 11.186
_exptl_absorpt_correction_T_max 1.00000
_exptl_absorpt_correction_T_min 0.26074
_exptl_absorpt_correction_type multi-scan
_exptl_absorpt_process_details
;
CrysAlisPro 1.171.39.27b (Rigaku Oxford Diffraction, 2015)
Empirical absorption correction using spherical harmonics,
 implemented in SCALE3 ABSPACK scaling algorithm.
;
_exptl_crystal_colour yellow
_exptl_crystal_colour_primary yellow
_exptl_crystal_density_diffrn 1.754
_exptl_crystal_description needle
_exptl_crystal_F_000 1560
_exptl_crystal_size_max 0.1
_exptl_crystal_size_mid 0.04
_exptl_crystal_size_min 0.03
_refine_diff_density_max 2.080
_refine_diff_density_min -1.264
_refine_diff_density_rms 0.146
_refine_ls_extinction_coef 0.00103(10)
_refine_ls_extinction_expression Fc^*^=kFc[1+0.001xFc^2^\l^3^/sin(2\q)]^-1/4^
_refine_ls_extinction_method 'SHELXL-2016/6 (Sheldrick 2016)'
_refine_ls_goodness_of_fit_ref 1.043
_refine_ls_hydrogen_treatment constr
_refine_ls_matrix_type full
_refine_ls_number_parameters 284
_refine_ls_number_reflns 3124
_refine_ls_number_restraints 149
_refine_ls_restrained_S_all 1.066
_refine_ls_R_factor_all 0.0501
_refine_ls_R_factor_gt 0.0496
_refine_ls_shift/su_max 0.000
_refine_ls_shift/su_mean 0.000
_refine_ls_structure_factor_coef Fsqd
_refine_ls_weighting_details 'w=1/[\s^2^(Fo^2^)+(0.0994P)^2^+11.5516P] where P=(Fo^2^+2Fc^2^)/3'
_refine_ls_weighting_scheme calc
_refine_ls_wR_factor_gt 0.1381
_refine_ls_wR_factor_ref 0.1386
_reflns_Friedel_coverage 0.000
_reflns_number_gt 3065
_reflns_number_total 3124
_reflns_threshold_expression 'I > 2\s(I)'
_cod_data_source_file d2dt03382h2.cif
_cod_data_source_block MOF-3
_cod_depositor_comments 'Adding full bibliography for 7712121--7712125.cif.'
_cod_database_code 7712122
_shelx_shelxl_version_number 2016/6
_chemical_oxdiff_usercomment ' '
_shelx_space_group_comment
;
The symmetry employed for this shelxl refinement is uniquely defined
by the following loop, which should always be used as a source of
symmetry information in preference to the above space-group names.
They are only intended as comments.
;
_shelx_estimated_absorpt_t_max 0.730
_shelx_estimated_absorpt_t_min 0.401
_reflns_odcompleteness_completeness 100.00
_reflns_odcompleteness_iscentric 1
_reflns_odcompleteness_theta 66.97
_olex2_refinement_description
;
1. Fixed Uiso
 At 1.2 times of:
  All C(H) groups, All C(H,H) groups
 At 1.5 times of:
  All C(H,H,H) groups
2. Restrained distances
 Cl1-C23_$2 = Cl2_$2-C23_$2
 1.8 with sigma of 0.02
 C15-C16 = C15-C14 = C13-C14 = C13-C12
 1.39 with sigma of 0.01
 C12_$1-C16
 1.39 with sigma of 0.01
 C17-C16 = C18-C17 = C19-C18 = C20-C19
 1.39 with sigma of 0.01
 C17_$1-C16_$1
 1.39 with sigma of 0.01
 N1A-C1A
 1.15 with sigma of 0.02
 C2A-C1A
 1.53 with sigma of 0.01
 N1-C8 \\sim N1-C9 \\sim C10-C8 \\sim C11-C9 \\sim N2-C10 \\sim N2-C11
 with sigma of 0.02
3. Uiso/Uaniso restraints and constraints
Uanis(O2) \\sim Ueq, Uanis(O3) \\sim Ueq, Uanis(O1) \\sim Ueq: with sigma of
0.01 and sigma for terminal atoms of 0.02
Uanis(C11) \\sim Ueq, Uanis(C10) \\sim Ueq, Uanis(C9) \\sim Ueq, Uanis(C8)
\\sim Ueq: with sigma of 0.01 and sigma for terminal atoms of 0.02
Uanis(C12) \\sim Ueq, Uanis(C17) \\sim Ueq, Uanis(C18) \\sim Ueq: with sigma of
0.01 and sigma for terminal atoms of 0.02
Uanis(C14) \\sim Ueq, Uanis(C13) \\sim Ueq, Uanis(C12) \\sim Ueq: with sigma of
0.01 and sigma for terminal atoms of 0.02
Uanis(C20) \\sim Ueq, Uanis(C19) \\sim Ueq, Uanis(C18) \\sim Ueq, Uanis(C17)
\\sim Ueq: with sigma of 0.01 and sigma for terminal atoms of 0.02
Uanis(C23) \\sim Ueq, Uanis(Cl1) \\sim Ueq, Uanis(Cl2) \\sim Ueq: with sigma of
0.01 and sigma for terminal atoms of 0.02
Uanis(C2A) \\sim Ueq, Uanis(N1A) \\sim Ueq, Uanis(C1A) \\sim Ueq: with sigma of
0.01 and sigma for terminal atoms of 0.02
4. Others
 Sof(C9)=Sof(H9)=Sof(C11)=1-FVAR(1)
 Sof(C8)=Sof(H8)=Sof(C10)=FVAR(1)
 Fixed Sof: O2(0.5) O3(0.5) C12(0.5) H12(0.5) C13(0.5) C14(0.5) C15(0.5)
 H15(0.5) C17(0.5) H17(0.5) C18(0.5) H18(0.5) C19(0.5) H19(0.5) C20(0.5)
 H20(0.5) Cl2(0.5) C23(0.5) H23A(0.5) H23B(0.5) H2AA(0.5) H2AB(0.5) H2AC(0.5)
5.a Riding coordinates:
 C12(H12), C15(H15), C17(H17), C18(H18), C19(H19), C20(H20), C2A(H2AA,H2AB,H2AC)
5.b Secondary CH2 refined with riding coordinates:
 C23(H23A,H23B)
5.c Aromatic/amide H refined with riding coordinates:
 C1(H1), C4(H4), C6(H6), C7(H7), C8(H8), C9(H9)
;
_olex2_submission_special_instructions 'No special instructions were received'
_oxdiff_exptl_absorpt_empirical_details
;
Empirical correction (ABSPACK) includes:
- Absorption correction using spherical harmonics
- Frame scaling
;
_oxdiff_exptl_absorpt_empirical_full_max 1.600
_oxdiff_exptl_absorpt_empirical_full_min 0.586

loop_
_space_group_symop_operation_xyz
'x, y, z'
'-x, y, -z'
'x+1/2, y+1/2, z'
'-x+1/2, y+1/2, -z'
'-x, -y, -z'
'x, -y, z'
'-x+1/2, -y+1/2, -z'
'x+1/2, -y+1/2, z'

loop_
_atom_site_label
_atom_site_type_symbol
_atom_site_fract_x
_atom_site_fract_y
_atom_site_fract_z
_atom_site_U_iso_or_equiv
_atom_site_adp_type
_atom_site_occupancy
_atom_site_site_symmetry_order
_atom_site_calc_flag
_atom_site_refinement_flags_posn
_atom_site_refinement_flags_adp
_atom_site_refinement_flags_occupancy
_atom_site_disorder_assembly
_atom_site_disorder_group
I1 I 0.43718(2) 0.000000 -0.13578(3) 0.0292(2) Uani 1 2 d S T P . .
Cu1 Cu 0.500000 0.14199(9) 0.000000 0.0263(2) Uani 1 2 d S T P . .
O1 O 0.33307(12) 0.3566(5) 0.1466(3) 0.0432(9) Uani 1 1 d . U . . .
O2 O 0.4572(3) 0.3184(11) 0.4280(6) 0.0406(18) Uani 0.5 1 d . U . A 1
O3 O 0.4624(3) 0.3979(12) 0.4055(7) 0.0435(19) Uani 0.5 1 d . U . B 2
N1 N 0.45701(13) 0.2469(4) 0.1176(3) 0.0285(7) Uani 1 1 d D . . . .
N2 N 0.39432(13) 0.3524(5) 0.2885(3) 0.0329(8) Uani 1 1 d D . . . .
C1 C 0.41043(15) 0.2755(5) 0.0923(3) 0.0291(8) Uani 1 1 d . . . . .
H1 H 0.397992 0.259039 0.014871 0.035 Uiso 1 1 calc R . . . .
C2 C 0.37986(15) 0.3291(4) 0.1780(3) 0.0257(8) Uani 1 1 d . . . . .
C3 C 0.30298(15) 0.4266(5) 0.2266(3) 0.0295(9) Uani 1 1 d . . . . .
C4 C 0.27128(16) 0.3555(5) 0.2945(4) 0.0297(9) Uani 1 1 d . . . . .
H4 H 0.271433 0.257319 0.293413 0.036 Uiso 1 1 calc R . . . .
C5 C 0.23780(14) 0.4271(4) 0.3675(3) 0.0261(8) Uani 1 1 d . . . . .
C6 C 0.20451(18) 0.3557(5) 0.4423(4) 0.0373(10) Uani 1 1 d . . . . .
H6 H 0.204111 0.257610 0.443049 0.045 Uiso 1 1 calc R . . . .
C7 C 0.17348(18) 0.4269(6) 0.5123(4) 0.0451(12) Uani 1 1 d . . . . .
H7 H 0.151478 0.378280 0.561909 0.054 Uiso 1 1 calc R . . . .
C8 C 0.4722(6) 0.253(3) 0.2323(9) 0.028(4) Uani 0.52(6) 1 d D U . A 1
H8 H 0.504045 0.222975 0.255573 0.034 Uiso 0.52(6) 1 calc R . . A 1
C9 C 0.4741(5) 0.300(3) 0.2210(13) 0.025(4) Uani 0.48(6) 1 d D U . B 2
H9 H 0.508394 0.299100 0.236558 0.030 Uiso 0.48(6) 1 calc R . . A 2
C10 C 0.4396(5) 0.304(3) 0.3129(12) 0.029(4) Uani 0.52(6) 1 d D U . A 1
C11 C 0.4431(4) 0.354(3) 0.3035(14) 0.023(4) Uani 0.48(6) 1 d D U . B 2
C12 C 0.4098(8) 0.6261(13) 0.5780(14) 0.032(4) Uani 0.5 1 d D U . . .
H12 H 0.412143 0.721382 0.569444 0.038 Uiso 0.5 1 d R . . C -1
C13 C 0.4323(5) 0.5429(8) 0.4934(11) 0.023(3) Uani 0.5 1 d D U . A .
C14 C 0.4306(4) 0.4009(9) 0.5038(10) 0.021(2) Uani 0.5 1 d D U . . .
C15 C 0.4062(8) 0.3372(13) 0.5949(14) 0.029(3) Uani 0.5 1 d D . . A .
H15 H 0.405281 0.241635 0.603237 0.034 Uiso 0.5 1 d R . . D -1
C16 C 0.38333(15) 0.4265(5) 0.6749(3) 0.0305(9) Uani 1 1 d D . . . .
C17 C 0.3568(9) 0.3753(14) 0.7711(15) 0.038(4) Uani 0.5 1 d D U . A .
H17 H 0.354239 0.279856 0.778563 0.046 Uiso 0.5 1 d R . . E -1
C18 C 0.3333(6) 0.4557(11) 0.8526(14) 0.037(4) Uani 0.5 1 d D U . . .
H18 H 0.317862 0.413681 0.916077 0.045 Uiso 0.5 1 d R . . A -1
C19 C 0.3329(6) 0.5976(11) 0.8442(13) 0.037(3) Uani 0.5 1 d D U . A .
H19 H 0.314357 0.648550 0.897307 0.044 Uiso 0.5 1 d R . . F -1
C20 C 0.3588(9) 0.6609(16) 0.7574(15) 0.038(4) Uani 0.5 1 d D U . . .
H20 H 0.360895 0.756720 0.753371 0.045 Uiso 0.5 1 d R . . A -1
Cl1 Cl 0.3214(2) 0.0002(10) 0.1969(4) 0.1236(17) Uani 0.5 1 d DS TU P G -1
Cl2 Cl 0.2865(2) -0.0850(8) -0.0310(5) 0.124(2) Uani 0.5 1 d D U . G -1
C23 C 0.3155(6) 0.0373(16) 0.0551(12) 0.088(6) Uani 0.5 1 d D U . G -1
H23A H 0.348660 0.053150 0.022716 0.105 Uiso 0.5 1 calc R . . G -1
H23B H 0.297136 0.125079 0.047765 0.105 Uiso 0.5 1 calc R . . G -1
N1A N 0.4364(4) 0.000000 0.3349(12) 0.104(4) Uani 1 2 d DS TU P H 1
C1A C 0.4545(6) 0.000000 0.4337(12) 0.096(4) Uani 1 2 d DS TU P H 1
C2A C 0.4746(7) 0.000000 0.5602(11) 0.121(6) Uani 1 2 d DS TU P . .
H2AA H 0.457508 -0.073350 0.603037 0.181 Uiso 0.5 1 d R . . H -1
H2AB H 0.467018 0.089570 0.596057 0.181 Uiso 0.5 1 d R . . H -1
H2AC H 0.510078 -0.016220 0.564497 0.181 Uiso 0.5 1 d R . . H -1

loop_
_atom_site_aniso_label
_atom_site_aniso_U_11
_atom_site_aniso_U_22
_atom_site_aniso_U_33
_atom_site_aniso_U_23
_atom_site_aniso_U_13
_atom_site_aniso_U_12
I1 0.0271(3) 0.0294(3) 0.0310(3) 0.000 -0.00307(15) 0.000
Cu1 0.0256(4) 0.0322(5) 0.0213(4) 0.000 0.0081(3) 0.000
O1 0.0302(16) 0.076(3) 0.0237(14) -0.0132(15) -0.0026(12) 0.0202(16)
O2 0.033(3) 0.069(5) 0.020(3) -0.014(4) -0.003(2) 0.016(4)
O3 0.027(3) 0.076(5) 0.027(3) -0.020(4) -0.005(3) 0.010(4)
N1 0.0278(17) 0.038(2) 0.0197(15) -0.0036(14) 0.0064(12) 0.0051(15)
N2 0.0265(18) 0.051(2) 0.0214(16) -0.0085(15) 0.0033(13) 0.0061(16)
C1 0.030(2) 0.039(2) 0.0188(17) -0.0028(16) 0.0014(14) 0.0060(17)
C2 0.0270(19) 0.030(2) 0.0202(17) -0.0024(15) 0.0017(14) 0.0035(16)
C3 0.0250(19) 0.044(3) 0.0192(17) -0.0038(17) 0.0009(14) 0.0086(18)
C4 0.037(2) 0.029(2) 0.0236(19) -0.0015(16) 0.0000(16) 0.0048(17)
C5 0.0252(19) 0.030(2) 0.0229(18) 0.0011(16) 0.0010(14) -0.0015(16)
C6 0.039(2) 0.041(3) 0.032(2) 0.0038(19) 0.0021(18) -0.012(2)
C7 0.037(2) 0.065(3) 0.034(2) 0.007(2) 0.0133(19) -0.012(2)
C8 0.031(5) 0.033(8) 0.021(4) -0.004(4) 0.001(3) 0.006(5)
C9 0.021(5) 0.026(7) 0.027(5) -0.002(5) 0.000(3) 0.001(5)
C10 0.032(5) 0.026(8) 0.028(5) -0.005(5) -0.004(3) -0.004(4)
C11 0.024(5) 0.024(8) 0.021(5) -0.009(5) -0.001(3) 0.000(4)
C12 0.031(5) 0.016(6) 0.048(7) 0.002(5) -0.014(5) 0.000(6)
C13 0.024(4) 0.024(8) 0.021(4) 0.010(4) -0.002(3) -0.004(4)
C14 0.022(4) 0.023(7) 0.018(4) -0.006(5) -0.006(3) 0.003(5)
C15 0.032(6) 0.017(7) 0.037(6) -0.007(5) 0.000(4) 0.004(6)
C16 0.033(2) 0.035(2) 0.0231(18) 0.0042(17) -0.0054(16) 0.0008(18)
C17 0.044(6) 0.027(8) 0.044(7) 0.010(6) -0.004(5) -0.003(6)
C18 0.046(5) 0.042(9) 0.024(4) 0.007(5) 0.008(4) 0.001(5)
C19 0.047(5) 0.039(8) 0.024(5) -0.013(5) 0.005(4) 0.013(6)
C20 0.048(6) 0.021(6) 0.045(6) -0.016(5) -0.013(5) 0.007(5)
Cl1 0.193(5) 0.092(3) 0.085(2) 0.057(4) -0.024(3) -0.021(6)
Cl2 0.112(4) 0.157(5) 0.102(3) -0.023(4) -0.035(3) 0.013(4)
C23 0.080(8) 0.078(10) 0.105(8) -0.021(7) 0.009(7) -0.003(6)
N1A 0.090(8) 0.095(8) 0.128(9) 0.000 0.041(7) 0.000
C1A 0.112(8) 0.090(7) 0.086(7) 0.000 -0.014(6) 0.000
C2A 0.206(15) 0.061(7) 0.096(9) 0.000 -0.012(10) 0.000

loop_
_atom_type_symbol
_atom_type_description
_atom_type_scat_dispersion_real
_atom_type_scat_dispersion_imag
_atom_type_scat_source
C C 0.0181 0.0091 'International Tables Vol C Tables 4.2.6.8 and 6.1.1.4'
H H 0.0000 0.0000 'International Tables Vol C Tables 4.2.6.8 and 6.1.1.4'
Cl Cl 0.3639 0.7018 'International Tables Vol C Tables 4.2.6.8 and 6.1.1.4'
Cu Cu -1.9646 0.5888 'International Tables Vol C Tables 4.2.6.8 and 6.1.1.4'
I I -0.3257 6.8362 'International Tables Vol C Tables 4.2.6.8 and 6.1.1.4'
N N 0.0311 0.0180 'International Tables Vol C Tables 4.2.6.8 and 6.1.1.4'
O O 0.0492 0.0322 'International Tables Vol C Tables 4.2.6.8 and 6.1.1.4'

loop_
_geom_angle_atom_site_label_1
_geom_angle_atom_site_label_2
_geom_angle_atom_site_label_3
_geom_angle
_geom_angle_site_symmetry_1
_geom_angle_site_symmetry_3
_geom_angle_publ_flag
Cu1 I1 Cu1 61.92(3) . 5_655 ?
I1 Cu1 I1 118.08(3) . 5_655 ?
I1 Cu1 Cu1 59.038(17) . 5_655 ?
I1 Cu1 Cu1 59.038(17) 5_655 5_655 ?
N1 Cu1 I1 104.41(10) 2_655 . ?
N1 Cu1 I1 105.13(10) . . ?
N1 Cu1 I1 105.13(10) 2_655 5_655 ?
N1 Cu1 I1 104.40(10) . 5_655 ?
N1 Cu1 Cu1 119.70(11) . 5_655 ?
N1 Cu1 Cu1 119.70(11) 2_655 5_655 ?
N1 Cu1 N1 120.6(2) 2_655 . ?
C2 O1 C3 118.9(3) . . ?
C14 O2 C10 117.3(9) . . ?
C1 N1 Cu1 120.9(3) . . ?
C1 N1 C8 118.7(6) . . ?
C1 N1 C9 115.4(7) . . ?
C8 N1 Cu1 118.0(7) . . ?
C9 N1 Cu1 123.6(7) . . ?
C2 N2 C10 113.5(7) . . ?
C2 N2 C11 114.1(6) . . ?
N1 C1 H1 119.8 . . ?
N1 C1 C2 120.4(4) . . ?
C2 C1 H1 119.8 . . ?
O1 C2 C1 117.6(3) . . ?
N2 C2 O1 119.2(4) . . ?
N2 C2 C1 123.2(4) . . ?
O1 C3 C3 118.9(3) . 6_565 ?
C4 C3 O1 120.1(4) . . ?
C4 C3 C3 120.7(3) . 6_565 ?
C3 C4 H4 120.0 . . ?
C3 C4 C5 120.0(4) . . ?
C5 C4 H4 120.0 . . ?
C4 C5 C6 121.7(4) . . ?
C5 C5 C4 119.3(3) 6_565 . ?
C5 C5 C6 119.0(3) 6_565 . ?
C5 C6 H6 119.8 . . ?
C7 C6 C5 120.4(5) . . ?
C7 C6 H6 119.8 . . ?
C6 C7 C7 120.6(3) . 6_565 ?
C6 C7 H7 119.7 . . ?
C7 C7 H7 119.7 6_565 . ?
N1 C8 H8 121.5 . . ?
N1 C8 C10 117.1(12) . . ?
C10 C8 H8 121.5 . . ?
N1 C9 H9 119.2 . . ?
N1 C9 C11 121.6(12) . . ?
C11 C9 H9 119.2 . . ?
N2 C10 O2 117.8(10) . . ?
N2 C10 C8 126.0(12) . . ?
C8 C10 O2 115.9(9) . . ?
O3 C11 N2 119.8(9) . . ?
O3 C11 C9 118.1(9) . . ?
N2 C11 C9 121.8(12) . . ?
C13 C12 H12 118.0 . . ?
C13 C12 H12 137.9 6_565 . ?
C13 C12 C13 19.9(4) . 6_565 ?
C13 C12 C16 123.7(10) . 6_565 ?
C14 C12 H12 97.2 6_565 . ?
C14 C12 C13 20.9(8) 6_565 . ?
C14 C12 C13 40.7(7) 6_565 6_565 ?
C14 C12 C16 144.5(12) 6_565 6_565 ?
C15 C12 H12 38.4 6_565 . ?
C15 C12 C13 156(2) 6_565 . ?
C15 C12 C13 175(4) 6_565 6_565 ?
C15 C12 C14 135(3) 6_565 6_565 ?
C15 C12 C16 80.0(19) 6_565 6_565 ?
C16 C12 H12 118.3 6_565 . ?
C16 C12 C13 103.8(8) 6_565 6_565 ?
C12 C13 O2 91.3(7) . 6_565 ?
C12 C13 O3 120.6(9) . 6_565 ?
C14 C13 O2 148.0(12) . 6_565 ?
C14 C13 O3 118.9(11) . 6_565 ?
C14 C13 C12 120.0(13) . . ?
C13 C14 O2 120.3(11) . . ?
C13 C14 O2 113(2) 6_565 . ?
C13 C14 C13 7.8(14) 6_565 . ?
C13 C14 C15 129(3) 6_565 . ?
C15 C14 O2 117.7(9) . . ?
C15 C14 C13 121.7(14) . . ?
C13 C15 H15 136.3 6_565 . ?
C14 C15 C13 14.0(8) . 6_565 ?
C14 C15 H15 122.3 . . ?
C14 C15 C16 115.3(11) . . ?
C16 C15 C13 101.3(7) . 6_565 ?
C16 C15 H15 122.4 . . ?
C12 C16 C16 111.1(5) 6_565 6_565 ?
C12 C16 C20 122.6(8) 6_565 6_565 ?
C15 C16 C12 17.0(8) . 6_565 ?
C15 C16 C16 128.1(6) . 6_565 ?
C15 C16 C20 105.6(8) . 6_565 ?
C16 C16 C20 126.3(6) 6_565 6_565 ?
C17 C16 C12 138.2(8) . 6_565 ?
C17 C16 C15 121.2(8) . . ?
C17 C16 C16 110.7(6) . 6_565 ?
C17 C16 C20 15.7(9) . 6_565 ?
C16 C17 H17 117.5 . . ?
C16 C17 C18 103.9(10) . 6_565 ?
C18 C17 C16 124.7(12) . . ?
C18 C17 H17 138.6 6_565 . ?
C18 C17 H17 117.8 . . ?
C18 C17 C18 20.8(5) . 6_565 ?
C19 C17 C16 145.0(14) 6_565 . ?
C19 C17 H17 97.1 6_565 . ?
C19 C17 C18 41.6(7) 6_565 6_565 ?
C19 C17 C18 20.9(10) 6_565 . ?
C20 C17 C16 86(3) 6_565 . ?
C20 C17 H17 31.6 6_565 . ?
C20 C17 C18 168(5) 6_565 6_565 ?
C20 C17 C18 148(3) 6_565 . ?
C20 C17 C19 127(3) 6_565 6_565 ?
C17 C18 H18 119.3 . . ?
C17 C18 C19 121.6(16) . . ?
C17 C18 C20 6.8(9) . 6_565 ?
C19 C18 C17 48(2) 6_565 . ?
C19 C18 H18 119.1 . . ?
C19 C18 H18 72.6 6_565 . ?
C19 C18 C19 166(4) 6_565 . ?
C19 C18 C20 128.1(15) . 6_565 ?
C19 C18 C20 41(2) 6_565 6_565 ?
C20 C18 H18 112.8 6_565 . ?
C18 C19 H19 119.3 . . ?
C20 C19 C18 119.7(16) . . ?
C20 C19 H19 121.1 . . ?
C16 C20 H20 122.0 6_565 . ?
C19 C20 C16 116.9(13) . 6_565 ?
C19 C20 H20 121.1 . . ?
Cl1 C23 Cl2 116.2(10) . . ?
Cl1 C23 H23A 108.2 . . ?
Cl1 C23 H23B 108.2 . . ?
Cl2 C23 H23A 108.2 . . ?
Cl2 C23 H23B 108.2 . . ?
H23A C23 H23B 107.4 . . ?
N1A C1A C2A 177.1(19) . . ?
N1A C1A C2A 115.4(14) . 2_656 ?
N1A C1A C2A 115.4(14) . 5_656 ?
C2A C1A C2A 67.5(13) . 2_656 ?
C2A C1A C2A 67.5(13) . 5_656 ?
C2A C1A C2A 0.0(7) 5_656 2_656 ?
C1A C2A H2AA 107.1 . . ?
C1A C2A H2AB 108.2 . . ?
C1A C2A H2AC 113.0 . . ?
H2AA C2A H2AB 109.5 . . ?
H2AA C2A H2AC 109.5 . . ?
H2AB C2A H2AC 109.5 . . ?

loop_
_geom_bond_atom_site_label_1
_geom_bond_atom_site_label_2
_geom_bond_distance
_geom_bond_site_symmetry_2
_geom_bond_publ_flag
I1 Cu1 2.6716(5) . ?
I1 Cu1 2.6716(5) 5_655 ?
Cu1 Cu1 2.7489(18) 5_655 ?
Cu1 N1 2.050(3) 2_655 ?
Cu1 N1 2.051(3) . ?
O1 C2 1.348(5) . ?
O1 C3 1.401(5) . ?
O2 C10 1.392(15) . ?
O2 C14 1.381(15) . ?
O3 C11 1.335(15) . ?
O3 C13 1.416(15) 6_565 ?
N1 C1 1.328(5) . ?
N1 C8 1.361(10) . ?
N1 C9 1.356(10) . ?
N2 C2 1.327(5) . ?
N2 C10 1.345(10) . ?
N2 C11 1.340(10) . ?
C1 H1 0.9500 . ?
C1 C2 1.386(6) . ?
C3 C3 1.420(10) 6_565 ?
C3 C4 1.351(6) . ?
C4 H4 0.9500 . ?
C4 C5 1.417(6) . ?
C5 C5 1.412(9) 6_565 ?
C5 C6 1.426(6) . ?
C6 H6 0.9500 . ?
C6 C7 1.353(8) . ?
C7 C7 1.415(12) 6_565 ?
C7 H7 0.9500 . ?
C8 H8 0.9500 . ?
C8 C10 1.373(11) . ?
C9 H9 0.9500 . ?
C9 C11 1.370(11) . ?
C12 H12 0.9299 . ?
C12 C13 1.397(9) . ?
C12 C13 1.995(14) 6_565 ?
C12 C14 1.051(16) 6_565 ?
C12 C15 0.416(19) 6_565 ?
C12 C16 1.413(9) 6_565 ?
C13 C14 1.380(9) . ?
C14 C15 1.379(9) . ?
C15 H15 0.9299 . ?
C15 C16 1.402(8) . ?
C16 C16 1.423(9) 6_565 ?
C16 C17 1.402(7) . ?
C16 C20 1.430(15) 6_565 ?
C17 H17 0.9302 . ?
C17 C18 1.371(9) . ?
C17 C18 1.988(17) 6_565 ?
C17 C19 1.091(19) 6_565 ?
C17 C20 0.39(2) 6_565 ?
C18 H18 0.9299 . ?
C18 C19 0.525(18) 6_565 ?
C18 C19 1.377(9) . ?
C18 C20 1.71(2) 6_565 ?
C19 H19 0.9303 . ?
C19 C20 1.362(9) . ?
C20 H20 0.9299 . ?
Cl1 C23 1.651(14) . ?
Cl2 C23 1.721(13) . ?
C23 H23A 0.9900 . ?
C23 H23B 0.9900 . ?
N1A C1A 1.218(14) . ?
C1A C2A 1.93(3) 5_656 ?
C1A C2A 1.529(9) . ?
C1A C2A 1.93(3) 2_656 ?
C2A H2AA 0.9799 . ?
C2A H2AB 0.9800 . ?
C2A H2AC 0.9802 . ?
